data_7701723
loop_
_publ_author_name
'So, Shiu-Chun'
'Cheung, Wai-Man'
'Chiu, Wai-Hang'
'de Vere-Tucker, Matthew'
'Sung, Herman H.-Y.'
'Williams, Ian D.'
'Leung, Wa-Hung'

_publ_section_title
;
 Iridium porphyrin complexes with \m-nitrido, hydroxo, hydrosulfido and
 alkynyl ligands.
;
_journal_issue 23
_journal_name_full 'Dalton transactions (Cambridge, England : 2003)'
_journal_page_first 8340
_journal_page_last 8349
_journal_paper_doi 10.1039/c9dt00244h
_journal_volume 48
_journal_year 2019
_chemical_formula_moiety 'C69 H76 Cl2 Co Ir N5 O9 P3 Ru'
_chemical_formula_sum 'C75 H90 Cl2 Co Ir N5 O9 P3 Ru'
_chemical_formula_weight 1721.52
_space_group_crystal_system triclinic
_space_group_IT_number 2
_space_group_name_Hall '-P 1'
_space_group_name_H-M_alt 'P -1'
_atom_sites_solution_hydrogens geom
_atom_sites_solution_primary iterative
_audit_creation_date 2018-04-26
_audit_creation_method
;
Olex2 1.2
(compiled 2017.08.10 svn.r3458 for OlexSys, GUI svn.r5381)
;
_audit_update_record
;
2019-05-01 deposited with the CCDC.	2019-05-15 downloaded from the CCDC.
;
_cell_angle_alpha 85.316(2)
_cell_angle_beta 80.0763(19)
_cell_angle_gamma 78.870(2)
_cell_formula_units_Z 2
_cell_length_a 13.0825(3)
_cell_length_b 13.8500(5)
_cell_length_c 20.4656(5)
_cell_measurement_reflns_used 13938
_cell_measurement_temperature 99.9(4)
_cell_measurement_theta_max 75.4840
_cell_measurement_theta_min 4.5200
_cell_volume 3579.54(18)
_computing_cell_refinement
;
CrysAlisPro, Agilent Technologies,
Version 1.171.36.32 (release 02-08-2013 CrysAlis171 .NET)
(compiled Aug  2 2013,16:46:58)
;
_computing_data_collection
;
CrysAlisPro, Agilent Technologies,
Version 1.171.36.32 (release 02-08-2013 CrysAlis171 .NET)
(compiled Aug  2 2013,16:46:58)
;
_computing_data_reduction
;
CrysAlisPro, Agilent Technologies,
Version 1.171.36.32 (release 02-08-2013 CrysAlis171 .NET)
(compiled Aug  2 2013,16:46:58)
;
_computing_molecular_graphics 'Olex2 (Dolomanov et al., 2009)'
_computing_publication_material 'Olex2 (Dolomanov et al., 2009)'
_computing_structure_refinement 'ShelXL (Sheldrick, 2015)'
_computing_structure_solution 'J. Appl. Cryst. (2007) 40, 786-790'
_diffrn_ambient_temperature 99.9(4)
_diffrn_detector_area_resol_mean 10.3587
_diffrn_measured_fraction_theta_full 0.979
_diffrn_measured_fraction_theta_max 0.978
_diffrn_measurement_details
;
#__ type_ start__ end____ width___ exp.time_
  1 omega   86.00  178.00   1.0000    5.0000
omega____ theta____ kappa____ phi______ frames
    -      110.5703   61.0000    0.0000 92

#__ type_ start__ end____ width___ exp.time_
  2 omega  -68.00   32.00   1.0000    2.0000
omega____ theta____ kappa____ phi______ frames
    -      -40.9453   57.0000  -30.0000 100

#__ type_ start__ end____ width___ exp.time_
  3 omega  -69.00   37.00   1.0000    2.0000
omega____ theta____ kappa____ phi______ frames
    -      -40.9453   77.0000   60.0000 106

#__ type_ start__ end____ width___ exp.time_
  4 omega  -69.00   31.00   1.0000    2.0000
omega____ theta____ kappa____ phi______ frames
    -      -40.9453   57.0000 -150.0000 100

#__ type_ start__ end____ width___ exp.time_
  5 omega   33.00  115.00   1.0000    5.0000
omega____ theta____ kappa____ phi______ frames
    -      110.5703 -111.0000 -120.0000 82

#__ type_ start__ end____ width___ exp.time_
  6 omega   40.00  135.00   1.0000    5.0000
omega____ theta____ kappa____ phi______ frames
    -      110.5703  -61.0000  -60.0000 95

#__ type_ start__ end____ width___ exp.time_
  7 omega  102.00  176.00   1.0000    5.0000
omega____ theta____ kappa____ phi______ frames
    -      110.5703  111.0000  -60.0000 74

#__ type_ start__ end____ width___ exp.time_
  8 omega   32.00  115.00   1.0000    5.0000
omega____ theta____ kappa____ phi______ frames
    -      110.5703 -111.0000  -30.0000 83

#__ type_ start__ end____ width___ exp.time_
  9 omega   97.00  172.00   1.0000    5.0000
omega____ theta____ kappa____ phi______ frames
    -      110.5703   45.0000   60.0000 75

#__ type_ start__ end____ width___ exp.time_
 10 omega   84.00  175.00   1.0000    5.0000
omega____ theta____ kappa____ phi______ frames
    -      110.5703   30.0000  120.0000 91

#__ type_ start__ end____ width___ exp.time_
 11 omega   64.00  141.00   1.0000    5.0000
omega____ theta____ kappa____ phi______ frames
    -      110.5703  -77.0000   30.0000 77

#__ type_ start__ end____ width___ exp.time_
 12 omega   36.00   73.00   1.0000    5.0000
omega____ theta____ kappa____ phi______ frames
    -      110.5703  -45.0000 -150.0000 37
;
_diffrn_measurement_device 'kappa diffractometer'
_diffrn_measurement_device_type 'SuperNova, Dual, Cu at zero, Atlas'
_diffrn_measurement_method '\w scans'
_diffrn_orient_matrix_UB_11 0.0729772000
_diffrn_orient_matrix_UB_12 0.0616251000
_diffrn_orient_matrix_UB_13 -0.0450722000
_diffrn_orient_matrix_UB_21 0.0129334000
_diffrn_orient_matrix_UB_22 -0.0713709000
_diffrn_orient_matrix_UB_23 -0.0560102000
_diffrn_orient_matrix_UB_31 -0.0963823000
_diffrn_orient_matrix_UB_32 0.0631834000
_diffrn_orient_matrix_UB_33 -0.0261896000
_diffrn_radiation_monochromator mirror
_diffrn_radiation_probe x-ray
_diffrn_radiation_type CuK\a
_diffrn_radiation_wavelength 1.54184
_diffrn_reflns_av_R_equivalents 0.0216
_diffrn_reflns_av_unetI/netI 0.0307
_diffrn_reflns_Laue_measured_fraction_full 0.979
_diffrn_reflns_Laue_measured_fraction_max 0.978
_diffrn_reflns_limit_h_max 11
_diffrn_reflns_limit_h_min -15
_diffrn_reflns_limit_k_max 16
_diffrn_reflns_limit_k_min -16
_diffrn_reflns_limit_l_max 24
_diffrn_reflns_limit_l_min -24
_diffrn_reflns_number 20356
_diffrn_reflns_point_group_measured_fraction_full 0.979
_diffrn_reflns_point_group_measured_fraction_max 0.978
_diffrn_reflns_theta_full 66.500
_diffrn_reflns_theta_max 67.499
_diffrn_reflns_theta_min 4.318
_diffrn_source 'micro-focus sealed X-ray tube'
_diffrn_source_current 0.80
_diffrn_source_power 0.040
_diffrn_source_target Cu
_diffrn_source_voltage 50
_exptl_absorpt_coefficient_mu 8.818
_exptl_absorpt_correction_T_max 1.00000
_exptl_absorpt_correction_T_min 0.63557
_exptl_absorpt_correction_type multi-scan
_exptl_absorpt_process_details
;
CrysAlisPro, Agilent Technologies,
Version 1.171.36.32 (release 02-08-2013 CrysAlis171 .NET)
(compiled Aug  2 2013,16:46:58)
Empirical absorption correction using spherical harmonics,
 implemented in SCALE3 ABSPACK scaling algorithm.
;
_exptl_crystal_colour red
_exptl_crystal_colour_primary red
_exptl_crystal_density_diffrn 1.597
_exptl_crystal_description block
_exptl_crystal_F_000 1748
_exptl_crystal_size_max 0.2
_exptl_crystal_size_mid 0.18
_exptl_crystal_size_min 0.1
_refine_diff_density_max 1.177
_refine_diff_density_min -1.348
_refine_diff_density_rms 0.085
_refine_ls_extinction_method none
_refine_ls_goodness_of_fit_ref 1.012
_refine_ls_hydrogen_treatment constr
_refine_ls_matrix_type full
_refine_ls_number_parameters 889
_refine_ls_number_reflns 12629
_refine_ls_number_restraints 234
_refine_ls_restrained_S_all 1.050
_refine_ls_R_factor_all 0.0312
_refine_ls_R_factor_gt 0.0291
_refine_ls_shift/su_max 0.001
_refine_ls_shift/su_mean 0.000
_refine_ls_structure_factor_coef Fsqd
_refine_ls_weighting_details 'w=1/[\s^2^(Fo^2^)+(0.0500P)^2^+1.9500P] where P=(Fo^2^+2Fc^2^)/3'
_refine_ls_weighting_scheme calc
_refine_ls_wR_factor_gt 0.0763
_refine_ls_wR_factor_ref 0.0777
_reflns_Friedel_coverage 0.000
_reflns_number_gt 11814
_reflns_number_total 12629
_reflns_threshold_expression 'I > 2\s(I)'
_cod_data_source_file c9dt00244h2.cif
_cod_data_source_block wai150cult
_cod_original_cell_volume 3579.55(17)
_cod_database_code 7701723
_shelx_shelxl_version_number 2014/7
_shelx_space_group_comment
;
The symmetry employed for this shelxl refinement is uniquely defined
by the following loop, which should always be used as a source of
symmetry information in preference to the above space-group names.
They are only intended as comments.
;
_reflns_odcompleteness_completeness 98.76
_reflns_odcompleteness_iscentric 1
_reflns_odcompleteness_theta 68.13
_olex2_refinement_description
;
1. Fixed Uiso
 At 1.2 times of:
  All C(H) groups, All C(H,H) groups
 At 1.5 times of:
  All C(H,H,H) groups
2. Restrained distances
 C98-C97
 1.52 with sigma of 0.02
 C97-C96
 1.52 with sigma of 0.02
 C94-C93 = C95-C94
 1.52 with sigma of 0.02
 C96A-C94A
 2.3 with sigma of 0.02
 C94-C96
 2.3 with sigma of 0.02
 C98A-C91 \\sim C92A-C91 \\sim C96A-C92A \\sim C97A-C96A \\sim C98A-C97A \\sim
C93A-C92A \\sim C94A-
 C93A \\sim C95A-C94A \\sim C96A-C95A
 with sigma of 0.02
 C98-C97 \\sim C97-C96 \\sim C98-C91 \\sim C92-C91 \\sim C96-C92 \\sim C96-C95
\\sim C95-C94 \\sim C94-C93
 \\sim C93-C92
 with sigma of 0.02
3. Uiso/Uaniso restraints and constraints
Uanis(C91) \\sim Ueq: with sigma of 0.005 and sigma for terminal atoms of 0.002
Uanis(C93A) \\sim Ueq, Uanis(C94A) \\sim Ueq, Uanis(C95) \\sim Ueq, Uanis(C95A)
\\sim Ueq: with sigma of 0.005 and sigma for terminal atoms of 0.002
4. Rigid body (RIGU) restrains
 C91, C92A, C93A, C94A, C95A, C96A, C97A, C98A
 with sigma for 1-2 distances of 0.005 and sigma for 1-3 distances of 0.002
 C91, C92, C93, C94, C95, C96, C97, C98
 with sigma for 1-2 distances of 0.005 and sigma for 1-3 distances of 0.002
5. Others
 Fixed Sof: H91(0.5) H91A(0.5) C92(0.5) H92(0.5) C92A(0.5) H92A(0.5) C93(0.5)
 H93A(0.5) H93B(0.5) C93A(0.5) H93C(0.5) H93D(0.5) C94(0.5) H94A(0.5) H94B(0.5)
 C94A(0.5) H94C(0.5) H94D(0.5) C95(0.5) H95A(0.5) H95B(0.5) C95A(0.5) H95C(0.5)
 H95D(0.5) C96(0.5) H96(0.5) C96A(0.5) H96A(0.5) C97(0.5) H97A(0.5) H97B(0.5)
 C97A(0.5) H97C(0.5) H97D(0.5) C98(0.5) H98A(0.5) H98B(0.5) C98A(0.5) H98C(0.5)
 H98D(0.5)
6.a Ternary CH refined with riding coordinates:
 C91(H91), C91(H91A), C92(H92), C92A(H92A), C96(H96), C96A(H96A)
6.b Secondary CH2 refined with riding coordinates:
 C11(H11A,H11B), C13(H13A,H13B), C15(H15A,H15B), C17(H17A,H17B), C19(H19A,
 H19B), C21(H21A,H21B), C93(H93A,H93B), C93A(H93C,H93D), C94(H94A,H94B),
 C94A(H94C,H94D), C95(H95A,H95B), C95A(H95C,H95D), C97(H97A,H97B), C97A(H97C,
 H97D), C98(H98A,H98B), C98A(H98C,H98D)
6.c Aromatic/amide H refined with riding coordinates:
 C1(H1), C2(H2), C3(H3), C4(H4), C5(H5), C32(H32), C33(H33), C37(H37),
 C38(H38), C42(H42), C43(H43), C47(H47), C48(H48), C52(H52), C53(H53), C54(H54),
  C55(H55), C56(H56), C62(H62), C63(H63), C64(H64), C65(H65), C66(H66),
 C72(H72), C73(H73), C74(H74), C75(H75), C76(H76), C82(H82), C83(H83), C84(H84),
  C85(H85), C86(H86)
6.d Idealised Me refined as rotating group:
 C12(H12A,H12B,H12C), C14(H14A,H14B,H14C), C16(H16A,H16B,H16C), C18(H18A,H18B,
 H18C), C20(H20A,H20B,H20C), C22(H22A,H22B,H22C)
;
_olex2_submission_special_instructions 'No special instructions were received'

loop_
_space_group_symop_operation_xyz
'x, y, z'
'-x, -y, -z'

loop_
_atom_site_label
_atom_site_type_symbol
_atom_site_fract_x
_atom_site_fract_y
_atom_site_fract_z
_atom_site_U_iso_or_equiv
_atom_site_adp_type
_atom_site_occupancy
_atom_site_site_symmetry_order
_atom_site_calc_flag
_atom_site_refinement_flags_posn
_atom_site_refinement_flags_adp
_atom_site_refinement_flags_occupancy
_atom_site_disorder_assembly
_atom_site_disorder_group
Ir1 Ir 0.25573(2) 0.17181(2) 0.23070(2) 0.02364(5) Uani 1 1 d . . . . .
Ru1 Ru 0.12985(2) 0.40620(2) 0.16910(2) 0.02048(6) Uani 1 1 d . . . . .
Co1 Co 0.01712(4) 0.66287(3) 0.25598(2) 0.02779(11) Uani 1 1 d . . . . .
Cl1 Cl 0.03201(5) 0.33581(5) 0.10681(3) 0.02745(14) Uani 1 1 d . . . . .
Cl2 Cl 0.26423(5) 0.40717(5) 0.07849(3) 0.02710(14) Uani 1 1 d . . . . .
P1 P -0.03737(6) 0.52513(5) 0.28527(4) 0.02594(15) Uani 1 1 d . . . . .
P2 P 0.00604(6) 0.64122(5) 0.15465(4) 0.02632(15) Uani 1 1 d . . . . .
P3 P 0.18053(6) 0.59144(5) 0.23813(4) 0.02650(15) Uani 1 1 d . . . . .
O1 O -0.01267(18) 0.49387(16) 0.35867(11) 0.0331(5) Uani 1 1 d . . . . .
O2 O -0.16360(17) 0.53766(17) 0.29774(11) 0.0345(5) Uani 1 1 d . . . . .
O3 O -0.11616(17) 0.65431(16) 0.15025(11) 0.0313(4) Uani 1 1 d . . . . .
O4 O 0.04242(17) 0.72903(15) 0.10679(11) 0.0324(5) Uani 1 1 d . . . . .
O5 O 0.24429(17) 0.65371(15) 0.18239(11) 0.0318(5) Uani 1 1 d . . . . .
O6 O 0.24219(19) 0.59765(17) 0.29870(11) 0.0354(5) Uani 1 1 d . . . . .
O7 O -0.00076(16) 0.43668(15) 0.24181(10) 0.0282(4) Uani 1 1 d . . . . .
O8 O 0.06562(17) 0.54512(15) 0.12601(10) 0.0282(4) Uani 1 1 d . . . . .
O9 O 0.20591(16) 0.48321(15) 0.22182(10) 0.0280(4) Uani 1 1 d . . . . .
N1 N 0.18162(17) 0.30118(16) 0.20489(11) 0.0208(4) Uani 1 1 d . . . . .
N2 N 0.1694(2) 0.16256(19) 0.32370(13) 0.0300(5) Uani 1 1 d . . . . .
N3 N 0.1491(2) 0.11272(18) 0.19222(13) 0.0303(5) Uani 1 1 d . . . . .
N4 N 0.34594(18) 0.17538(17) 0.13919(12) 0.0245(5) Uani 1 1 d . . . . .
N5 N 0.3622(2) 0.2301(2) 0.26960(13) 0.0310(5) Uani 1 1 d . . . . .
C1 C -0.1134(3) 0.7514(3) 0.3070(2) 0.0532(11) Uani 1 1 d . . . . .
H1 H -0.1814 0.7345 0.3187 0.064 Uiso 1 1 calc R . . . .
C2 C -0.0771(4) 0.8010(3) 0.2505(2) 0.0518(10) Uani 1 1 d . . . . .
H2 H -0.1171 0.8252 0.2161 0.062 Uiso 1 1 calc R . . . .
C3 C 0.0234(4) 0.8112(3) 0.2500(3) 0.0660(15) Uani 1 1 d . . . . .
H3 H 0.0655 0.8424 0.2152 0.079 Uiso 1 1 calc R . . . .
C4 C 0.0551(4) 0.7687(4) 0.3084(4) 0.084(2) Uani 1 1 d . . . . .
H4 H 0.1220 0.7664 0.3212 0.101 Uiso 1 1 calc R . . . .
C5 C -0.0301(6) 0.7294(3) 0.3457(2) 0.0782(19) Uani 1 1 d . . . . .
H5 H -0.0316 0.6952 0.3879 0.094 Uiso 1 1 calc R . . . .
C11 C -0.0307(3) 0.3974(3) 0.38706(17) 0.0410(8) Uani 1 1 d . . . . .
H11A H 0.0334 0.3471 0.3748 0.049 Uiso 1 1 calc R . . . .
H11B H -0.0897 0.3788 0.3694 0.049 Uiso 1 1 calc R . . . .
C12 C -0.0566(4) 0.4016(3) 0.46114(19) 0.0499(9) Uani 1 1 d . . . . .
H12A H -0.1196 0.4520 0.4729 0.075 Uiso 1 1 calc GR . . . .
H12B H 0.0029 0.4182 0.4783 0.075 Uiso 1 1 calc GR . . . .
H12C H -0.0702 0.3373 0.4806 0.075 Uiso 1 1 calc GR . . . .
C13 C -0.2188(3) 0.4929(3) 0.25537(18) 0.0381(7) Uani 1 1 d . . . . .
H13A H -0.2140 0.4218 0.2678 0.046 Uiso 1 1 calc R . . . .
H13B H -0.1856 0.5000 0.2084 0.046 Uiso 1 1 calc R . . . .
C14 C -0.3310(3) 0.5424(3) 0.2636(2) 0.0542(10) Uani 1 1 d . . . . .
H14A H -0.3689 0.5113 0.2363 0.081 Uiso 1 1 calc GR . . . .
H14B H -0.3353 0.6122 0.2495 0.081 Uiso 1 1 calc GR . . . .
H14C H -0.3630 0.5364 0.3103 0.081 Uiso 1 1 calc GR . . . .
C15 C -0.1468(3) 0.6410(2) 0.08611(16) 0.0351(7) Uani 1 1 d . . . . .
H15A H -0.1294 0.5705 0.0758 0.042 Uiso 1 1 calc R . . . .
H15B H -0.1085 0.6789 0.0501 0.042 Uiso 1 1 calc R . . . .
C16 C -0.2640(3) 0.6775(3) 0.09174(19) 0.0405(7) Uani 1 1 d . . . . .
H16A H -0.2864 0.6724 0.0490 0.061 Uiso 1 1 calc GR . . . .
H16B H -0.2807 0.7464 0.1038 0.061 Uiso 1 1 calc GR . . . .
H16C H -0.3013 0.6374 0.1260 0.061 Uiso 1 1 calc GR . . . .
C17 C 0.1205(2) 0.7114(2) 0.04642(15) 0.0317(6) Uani 1 1 d . . . . .
H17A H 0.0871 0.6943 0.0101 0.038 Uiso 1 1 calc R . . . .
H17B H 0.1781 0.6563 0.0547 0.038 Uiso 1 1 calc R . . . .
C18 C 0.1632(3) 0.8046(2) 0.02781(17) 0.0392(7) Uani 1 1 d . . . . .
H18A H 0.2183 0.7946 -0.0113 0.059 Uiso 1 1 calc GR . . . .
H18B H 0.1931 0.8223 0.0649 0.059 Uiso 1 1 calc GR . . . .
H18C H 0.1061 0.8577 0.0176 0.059 Uiso 1 1 calc GR . . . .
C19 C 0.3575(3) 0.6160(3) 0.16278(19) 0.0405(8) Uani 1 1 d . . . . .
H19A H 0.3694 0.5443 0.1565 0.049 Uiso 1 1 calc R . . . .
H19B H 0.3968 0.6269 0.1979 0.049 Uiso 1 1 calc R . . . .
C20 C 0.3957(3) 0.6692(4) 0.09915(19) 0.0510(9) Uani 1 1 d . . . . .
H20A H 0.3606 0.6537 0.0637 0.076 Uiso 1 1 calc GR . . . .
H20B H 0.4722 0.6484 0.0872 0.076 Uiso 1 1 calc GR . . . .
H20C H 0.3791 0.7404 0.1049 0.076 Uiso 1 1 calc GR . . . .
C21 C 0.2434(3) 0.5264(3) 0.35366(18) 0.0439(8) Uani 1 1 d . . . . .
H21A H 0.2631 0.4588 0.3374 0.053 Uiso 1 1 calc R . . . .
H21B H 0.1727 0.5332 0.3813 0.053 Uiso 1 1 calc R . . . .
C22 C 0.3223(4) 0.5450(4) 0.3933(3) 0.0691(13) Uani 1 1 d . . . . .
H22A H 0.3921 0.5371 0.3656 0.104 Uiso 1 1 calc GR . . . .
H22B H 0.3245 0.4978 0.4317 0.104 Uiso 1 1 calc GR . . . .
H22C H 0.3024 0.6122 0.4087 0.104 Uiso 1 1 calc GR . . . .
C31 C 0.1974(3) 0.1818(3) 0.38249(16) 0.0345(7) Uani 1 1 d . . . . .
C32 C 0.1156(3) 0.1633(3) 0.43624(17) 0.0394(8) Uani 1 1 d . . . . .
H32 H 0.1156 0.1696 0.4821 0.047 Uiso 1 1 calc R . . . .
C33 C 0.0394(3) 0.1357(3) 0.40976(17) 0.0372(7) Uani 1 1 d . . . . .
H33 H -0.0250 0.1202 0.4335 0.045 Uiso 1 1 calc R . . . .
C34 C 0.0723(2) 0.1337(2) 0.33926(17) 0.0328(7) Uani 1 1 d . . . . .
C35 C 0.0172(2) 0.1046(2) 0.29352(17) 0.0322(7) Uani 1 1 d . . . . .
C36 C 0.0543(2) 0.0931(2) 0.22597(17) 0.0332(7) Uani 1 1 d . . . . .
C37 C 0.0025(3) 0.0533(2) 0.18145(18) 0.0385(8) Uani 1 1 d . . . . .
H37 H -0.0645 0.0338 0.1920 0.046 Uiso 1 1 calc R . . . .
C38 C 0.0654(3) 0.0482(2) 0.12169(18) 0.0369(7) Uani 1 1 d . . . . .
H38 H 0.0516 0.0234 0.0828 0.044 Uiso 1 1 calc R . . . .
C39 C 0.1574(2) 0.0875(2) 0.12796(16) 0.0295(6) Uani 1 1 d . . . . .
C40 C 0.2396(2) 0.0996(2) 0.07639(15) 0.0267(6) Uani 1 1 d . . . . .
C41 C 0.3266(2) 0.1419(2) 0.08198(15) 0.0254(6) Uani 1 1 d . . . . .
C42 C 0.4070(2) 0.1627(2) 0.02790(15) 0.0257(6) Uani 1 1 d . . . . .
H42 H 0.4127 0.1469 -0.0170 0.031 Uiso 1 1 calc R . . . .
C43 C 0.4727(2) 0.2088(2) 0.05261(14) 0.0249(6) Uani 1 1 d . . . . .
H43 H 0.5332 0.2309 0.0283 0.030 Uiso 1 1 calc R . . . .
C44 C 0.4344(2) 0.2183(2) 0.12289(14) 0.0249(6) Uani 1 1 d . . . . .
C45 C 0.4794(2) 0.2641(2) 0.16566(15) 0.0267(6) Uani 1 1 d . . . . .
C46 C 0.4455(2) 0.2689(2) 0.23402(15) 0.0292(6) Uani 1 1 d . . . . .
C47 C 0.4942(2) 0.3121(3) 0.27917(16) 0.0352(7) Uani 1 1 d . . . . .
H47 H 0.5515 0.3465 0.2677 0.042 Uiso 1 1 calc R . . . .
C48 C 0.4433(3) 0.2948(3) 0.34131(16) 0.0376(7) Uani 1 1 d . . . . .
H48 H 0.4597 0.3131 0.3815 0.045 Uiso 1 1 calc R . . . .
C49 C 0.3607(2) 0.2441(3) 0.33527(16) 0.0344(7) Uani 1 1 d . . . . .
C50 C 0.2864(3) 0.2179(3) 0.38847(16) 0.0368(7) Uani 1 1 d . . . . .
C51 C 0.3076(3) 0.2331(3) 0.45642(16) 0.0414(8) Uani 1 1 d . . . . .
C52 C 0.3835(3) 0.1655(4) 0.48439(18) 0.0523(10) Uani 1 1 d . . . . .
H52 H 0.4186 0.1082 0.4617 0.063 Uiso 1 1 calc R . . . .
C53 C 0.4079(3) 0.1820(4) 0.5459(2) 0.0610(12) Uani 1 1 d . . . . .
H53 H 0.4597 0.1359 0.5650 0.073 Uiso 1 1 calc R . . . .
C54 C 0.3569(3) 0.2654(4) 0.57910(18) 0.0603(12) Uani 1 1 d . . . . .
H54 H 0.3744 0.2768 0.6206 0.072 Uiso 1 1 calc R . . . .
C55 C 0.2807(4) 0.3319(4) 0.5521(2) 0.0607(11) Uani 1 1 d . . . . .
H55 H 0.2459 0.3892 0.5748 0.073 Uiso 1 1 calc R . . . .
C56 C 0.2549(3) 0.3147(4) 0.49135(19) 0.0521(10) Uani 1 1 d . . . . .
H56 H 0.2007 0.3595 0.4736 0.063 Uiso 1 1 calc R . . . .
C61 C -0.0903(3) 0.0815(2) 0.31979(17) 0.0359(7) Uani 1 1 d . . . . .
C62 C -0.1036(3) -0.0006(3) 0.36193(18) 0.0389(7) Uani 1 1 d . . . . .
H62 H -0.0435 -0.0431 0.3749 0.047 Uiso 1 1 calc R . . . .
C63 C -0.2037(3) -0.0213(3) 0.3853(2) 0.0502(9) Uani 1 1 d . . . . .
H63 H -0.2118 -0.0778 0.4139 0.060 Uiso 1 1 calc R . . . .
C64 C -0.2908(3) 0.0404(4) 0.3670(3) 0.0657(13) Uani 1 1 d . . . . .
H64 H -0.3593 0.0272 0.3839 0.079 Uiso 1 1 calc R . . . .
C65 C -0.2795(3) 0.1206(4) 0.3246(3) 0.0673(13) Uani 1 1 d . . . . .
H65 H -0.3400 0.1617 0.3112 0.081 Uiso 1 1 calc R . . . .
C66 C -0.1792(3) 0.1423(3) 0.3010(2) 0.0505(9) Uani 1 1 d . . . . .
H66 H -0.1718 0.1986 0.2721 0.061 Uiso 1 1 calc R . . . .
C71 C 0.2340(2) 0.0667(2) 0.00946(15) 0.0267(6) Uani 1 1 d . . . . .
C72 C 0.3149(2) -0.0031(2) -0.02246(16) 0.0291(6) Uani 1 1 d . . . . .
H72 H 0.3733 -0.0313 -0.0010 0.035 Uiso 1 1 calc R . . . .
C73 C 0.3107(3) -0.0316(2) -0.08511(17) 0.0335(7) Uani 1 1 d . . . . .
H73 H 0.3666 -0.0783 -0.1067 0.040 Uiso 1 1 calc R . . . .
C74 C 0.2251(3) 0.0079(2) -0.11642(18) 0.0368(7) Uani 1 1 d . . . . .
H74 H 0.2219 -0.0122 -0.1592 0.044 Uiso 1 1 calc R . . . .
C75 C 0.1443(3) 0.0767(2) -0.08512(18) 0.0349(7) Uani 1 1 d . . . . .
H75 H 0.0852 0.1033 -0.1064 0.042 Uiso 1 1 calc R . . . .
C76 C 0.1490(2) 0.1070(2) -0.02312(16) 0.0302(6) Uani 1 1 d . . . . .
H76 H 0.0939 0.1556 -0.0026 0.036 Uiso 1 1 calc R . . . .
C81 C 0.5721(2) 0.3115(2) 0.13709(15) 0.0301(6) Uani 1 1 d . . . . .
C82 C 0.6715(2) 0.2743(3) 0.15544(16) 0.0348(7) Uani 1 1 d . . . . .
H82 H 0.6807 0.2178 0.1849 0.042 Uiso 1 1 calc R . . . .
C83 C 0.7561(3) 0.3206(3) 0.1304(2) 0.0459(9) Uani 1 1 d . . . . .
H83 H 0.8233 0.2959 0.1429 0.055 Uiso 1 1 calc R . . . .
C84 C 0.7427(3) 0.4028(3) 0.0871(2) 0.0495(10) Uani 1 1 d . . . . .
H84 H 0.8009 0.4343 0.0702 0.059 Uiso 1 1 calc R . . . .
C85 C 0.6458(3) 0.4391(3) 0.06834(18) 0.0462(9) Uani 1 1 d . . . . .
H85 H 0.6375 0.4953 0.0385 0.055 Uiso 1 1 calc R . . . .
C86 C 0.5595(3) 0.3931(3) 0.09322(16) 0.0359(7) Uani 1 1 d . . . . .
H86 H 0.4927 0.4178 0.0801 0.043 Uiso 1 1 calc R . . . .
C91 C 0.3349(4) 0.0276(4) 0.2510(3) 0.0719(12) Uani 1 1 d D U . . .
H91 H 0.3507 0.0375 0.2958 0.086 Uiso 0.5 1 calc R . P A 1
H91A H 0.2739 0.0012 0.2777 0.086 Uiso 0.5 1 calc R . P B 2
C92 C 0.4450(6) -0.0117(6) 0.2184(4) 0.0526(17) Uani 0.5 1 d D U P C 1
H92 H 0.4590 0.0173 0.1721 0.063 Uiso 0.5 1 calc R . P C 1
C92A C 0.4145(8) -0.0143(7) 0.2921(6) 0.086(3) Uani 0.5 1 d D U P C 2
H92A H 0.3951 0.0028 0.3398 0.103 Uiso 0.5 1 calc R . P C 2
C93 C 0.4975(12) 0.0347(9) 0.2646(7) 0.080(3) Uani 0.5 1 d D U P C 1
H93A H 0.4480 0.0686 0.3014 0.097 Uiso 0.5 1 calc R . P C 1
H93B H 0.5469 0.0772 0.2417 0.097 Uiso 0.5 1 calc R . P C 1
C93A C 0.5230(8) 0.0068(9) 0.2583(7) 0.067(3) Uani 0.5 1 d D U P C 2
H93C H 0.5235 0.0164 0.2097 0.080 Uiso 0.5 1 calc R . P C 2
H93D H 0.5345 0.0687 0.2745 0.080 Uiso 0.5 1 calc R . P C 2
C94 C 0.5521(17) -0.0722(9) 0.2840(11) 0.131(8) Uani 0.5 1 d D U P C 1
H94A H 0.6282 -0.0724 0.2686 0.157 Uiso 0.5 1 calc R . P C 1
H94B H 0.5430 -0.0739 0.3331 0.157 Uiso 0.5 1 calc R . P C 1
C94A C 0.6119(9) -0.0752(9) 0.2715(9) 0.097(3) Uani 0.5 1 d D U P C 2
H94C H 0.6816 -0.0645 0.2475 0.116 Uiso 0.5 1 calc R . P C 2
H94D H 0.6145 -0.0898 0.3194 0.116 Uiso 0.5 1 calc R . P C 2
C95 C 0.5380(11) -0.1724(9) 0.2692(7) 0.089(3) Uani 0.5 1 d D U P C 1
H95A H 0.5024 -0.2080 0.3077 0.107 Uiso 0.5 1 calc R . P C 1
H95B H 0.6039 -0.2142 0.2484 0.107 Uiso 0.5 1 calc R . P C 1
C95A C 0.5682(9) -0.1492(9) 0.2411(6) 0.081(3) Uani 0.5 1 d D U P C 2
H95C H 0.6030 -0.2178 0.2505 0.097 Uiso 0.5 1 calc R . P C 2
H95D H 0.5691 -0.1362 0.1927 0.097 Uiso 0.5 1 calc R . P C 2
C96 C 0.4638(6) -0.1243(5) 0.2188(4) 0.0480(16) Uani 0.5 1 d D U P C 1
H96 H 0.4875 -0.1500 0.1734 0.058 Uiso 0.5 1 calc R . P C 1
C96A C 0.4571(7) -0.1229(7) 0.2817(6) 0.077(2) Uani 0.5 1 d D U P C 2
H96A H 0.4489 -0.1640 0.3241 0.092 Uiso 0.5 1 calc R . P C 2
C97 C 0.3506(7) -0.1552(8) 0.2556(6) 0.068(3) Uani 0.5 1 d D U P C 1
H97A H 0.3226 -0.1931 0.2260 0.082 Uiso 0.5 1 calc R . P C 1
H97B H 0.3596 -0.1951 0.2973 0.082 Uiso 0.5 1 calc R . P C 1
C97A C 0.3946(14) -0.1500(9) 0.2318(7) 0.092(3) Uani 0.5 1 d D U P C 2
H97C H 0.4385 -0.1979 0.2003 0.111 Uiso 0.5 1 calc R . P C 2
H97D H 0.3314 -0.1761 0.2539 0.111 Uiso 0.5 1 calc R . P C 2
C98 C 0.2770(8) -0.0562(6) 0.2699(10) 0.127(7) Uani 0.5 1 d D U P C 1
H98A H 0.2177 -0.0487 0.2445 0.153 Uiso 0.5 1 calc R . P C 1
H98B H 0.2472 -0.0550 0.3177 0.153 Uiso 0.5 1 calc R . P C 1
C98A C 0.3657(8) -0.0488(6) 0.1982(5) 0.067(2) Uani 0.5 1 d D U P C 2
H98C H 0.3060 -0.0476 0.1741 0.080 Uiso 0.5 1 calc R . P C 2
H98D H 0.4266 -0.0336 0.1657 0.080 Uiso 0.5 1 calc R . P C 2

loop_
_atom_site_aniso_label
_atom_site_aniso_U_11
_atom_site_aniso_U_22
_atom_site_aniso_U_33
_atom_site_aniso_U_23
_atom_site_aniso_U_13
_atom_site_aniso_U_12
Ir1 0.02326(7) 0.02212(7) 0.02320(7) 0.00295(5) 0.00240(5) -0.00551(5)
Ru1 0.02203(10) 0.01931(10) 0.01932(10) -0.00069(7) 0.00076(8) -0.00555(8)
Co1 0.0349(3) 0.0219(2) 0.0246(2) -0.00409(18) 0.00301(19) -0.00590(19)
Cl1 0.0252(3) 0.0289(3) 0.0301(3) -0.0059(3) -0.0069(3) -0.0056(2)
Cl2 0.0285(3) 0.0254(3) 0.0231(3) 0.0019(2) 0.0065(2) -0.0051(2)
P1 0.0278(3) 0.0247(3) 0.0231(3) -0.0029(3) 0.0042(3) -0.0060(3)
P2 0.0314(4) 0.0210(3) 0.0237(3) -0.0001(3) 0.0014(3) -0.0031(3)
P3 0.0332(4) 0.0239(3) 0.0233(3) -0.0027(3) 0.0002(3) -0.0109(3)
O1 0.0440(12) 0.0294(11) 0.0260(11) -0.0002(8) -0.0011(9) -0.0111(9)
O2 0.0290(11) 0.0366(12) 0.0350(12) -0.0072(9) 0.0050(9) -0.0059(9)
O3 0.0353(11) 0.0303(11) 0.0269(11) -0.0005(8) -0.0018(9) -0.0056(9)
O4 0.0396(11) 0.0230(10) 0.0288(11) -0.0005(8) 0.0084(9) -0.0038(8)
O5 0.0354(11) 0.0297(11) 0.0306(11) -0.0015(9) 0.0031(9) -0.0143(9)
O6 0.0464(13) 0.0348(12) 0.0291(11) -0.0030(9) -0.0087(10) -0.0142(10)
O7 0.0282(10) 0.0257(10) 0.0281(10) -0.0032(8) 0.0062(8) -0.0077(8)
O8 0.0362(11) 0.0229(10) 0.0230(10) 0.0002(8) -0.0027(8) -0.0018(8)
O9 0.0307(10) 0.0243(10) 0.0293(11) -0.0013(8) -0.0032(8) -0.0070(8)
N1 0.0213(10) 0.0219(11) 0.0199(11) -0.0015(9) 0.0009(9) -0.0095(9)
N2 0.0306(12) 0.0279(13) 0.0295(13) 0.0066(10) 0.0008(10) -0.0085(10)
N3 0.0348(13) 0.0241(12) 0.0305(13) -0.0054(10) 0.0076(11) -0.0115(10)
N4 0.0225(11) 0.0218(11) 0.0274(12) -0.0008(9) 0.0014(9) -0.0045(9)
N5 0.0252(12) 0.0435(15) 0.0213(12) 0.0029(10) 0.0019(10) -0.0060(11)
C1 0.056(2) 0.0349(19) 0.060(3) -0.0236(18) 0.025(2) -0.0088(16)
C2 0.079(3) 0.0265(17) 0.041(2) -0.0091(14) -0.0033(19) 0.0111(17)
C3 0.083(3) 0.0287(19) 0.077(3) -0.020(2) 0.034(3) -0.020(2)
C4 0.062(3) 0.058(3) 0.141(6) -0.068(4) -0.032(3) 0.008(2)
C5 0.167(6) 0.0285(19) 0.0259(19) -0.0109(15) -0.015(3) 0.018(3)
C11 0.059(2) 0.0321(17) 0.0314(17) 0.0017(13) 0.0006(15) -0.0145(15)
C12 0.069(2) 0.046(2) 0.0326(19) 0.0034(15) 0.0022(17) -0.0168(18)
C13 0.0350(16) 0.0418(18) 0.0389(18) 0.0001(14) -0.0026(14) -0.0145(14)
C14 0.0380(19) 0.066(3) 0.057(2) -0.004(2) -0.0052(17) -0.0073(18)
C15 0.0450(18) 0.0324(16) 0.0298(16) -0.0009(12) -0.0055(14) -0.0125(13)
C16 0.0415(18) 0.0425(19) 0.0407(19) 0.0016(15) -0.0131(15) -0.0111(15)
C17 0.0367(16) 0.0301(15) 0.0249(15) -0.0036(12) 0.0071(12) -0.0073(12)
C18 0.0492(19) 0.0304(16) 0.0344(17) 0.0003(13) 0.0059(14) -0.0104(14)
C19 0.0343(16) 0.0410(18) 0.044(2) 0.0036(15) 0.0046(14) -0.0123(14)
C20 0.0383(18) 0.078(3) 0.037(2) 0.0051(18) 0.0033(15) -0.0231(18)
C21 0.054(2) 0.049(2) 0.0320(17) 0.0045(15) -0.0094(16) -0.0178(17)
C22 0.091(3) 0.076(3) 0.054(3) 0.008(2) -0.037(3) -0.032(3)
C31 0.0356(16) 0.0420(18) 0.0226(15) 0.0062(12) 0.0015(12) -0.0078(13)
C32 0.0363(17) 0.050(2) 0.0283(16) 0.0072(14) 0.0055(13) -0.0124(15)
C33 0.0355(16) 0.0400(18) 0.0327(17) 0.0044(13) 0.0074(13) -0.0130(14)
C34 0.0307(15) 0.0283(15) 0.0348(17) 0.0039(12) 0.0080(13) -0.0084(12)
C35 0.0322(15) 0.0235(14) 0.0381(17) -0.0009(12) 0.0071(13) -0.0099(12)
C36 0.0334(15) 0.0246(14) 0.0403(18) -0.0041(12) 0.0083(13) -0.0137(12)
C37 0.0388(17) 0.0335(16) 0.0445(19) -0.0080(14) 0.0101(14) -0.0216(14)
C38 0.0402(17) 0.0313(16) 0.0417(18) -0.0102(13) 0.0059(14) -0.0204(13)
C39 0.0330(15) 0.0215(14) 0.0334(16) -0.0045(11) 0.0040(12) -0.0108(11)
C40 0.0279(14) 0.0191(13) 0.0311(15) -0.0023(11) 0.0013(12) -0.0043(11)
C41 0.0260(13) 0.0212(13) 0.0271(14) -0.0005(11) -0.0004(11) -0.0031(11)
C42 0.0242(13) 0.0260(14) 0.0245(14) -0.0007(11) 0.0009(11) -0.0032(11)
C43 0.0207(12) 0.0278(14) 0.0239(14) 0.0008(11) 0.0016(10) -0.0043(11)
C44 0.0226(13) 0.0275(14) 0.0230(14) 0.0016(11) 0.0019(11) -0.0067(11)
C45 0.0213(13) 0.0304(15) 0.0266(15) 0.0024(11) 0.0008(11) -0.0060(11)
C46 0.0224(13) 0.0407(17) 0.0237(14) 0.0015(12) -0.0012(11) -0.0075(12)
C47 0.0263(14) 0.052(2) 0.0276(16) -0.0030(14) 0.0007(12) -0.0128(13)
C48 0.0319(16) 0.059(2) 0.0234(15) -0.0027(14) -0.0033(12) -0.0127(15)
C49 0.0288(15) 0.051(2) 0.0222(15) 0.0064(13) -0.0022(12) -0.0086(14)
C50 0.0304(15) 0.054(2) 0.0232(15) 0.0065(14) 0.0002(12) -0.0075(14)
C51 0.0349(17) 0.068(2) 0.0213(15) 0.0096(15) -0.0007(13) -0.0177(16)
C52 0.044(2) 0.086(3) 0.0262(17) 0.0088(18) -0.0044(15) -0.0159(19)
C53 0.049(2) 0.105(4) 0.031(2) 0.020(2) -0.0102(17) -0.026(2)
C54 0.055(2) 0.113(4) 0.0205(17) 0.003(2) -0.0009(16) -0.041(3)
C55 0.064(3) 0.091(3) 0.0298(19) -0.005(2) 0.0030(18) -0.029(2)
C56 0.051(2) 0.074(3) 0.0286(18) 0.0005(17) 0.0012(16) -0.0129(19)
C61 0.0335(16) 0.0340(16) 0.0382(17) -0.0056(13) 0.0098(13) -0.0134(13)
C62 0.0370(17) 0.0340(17) 0.0426(19) -0.0030(14) 0.0095(14) -0.0122(13)
C63 0.043(2) 0.051(2) 0.054(2) 0.0066(18) 0.0115(17) -0.0215(17)
C64 0.038(2) 0.079(3) 0.074(3) 0.014(2) 0.012(2) -0.023(2)
C65 0.036(2) 0.082(3) 0.074(3) 0.017(3) 0.002(2) -0.006(2)
C66 0.0422(19) 0.046(2) 0.054(2) 0.0123(17) 0.0090(17) -0.0073(16)
C71 0.0305(14) 0.0190(13) 0.0308(15) -0.0005(11) 0.0007(12) -0.0103(11)
C72 0.0284(14) 0.0243(14) 0.0349(16) -0.0036(12) -0.0042(12) -0.0053(11)
C73 0.0335(15) 0.0306(16) 0.0357(17) -0.0082(13) -0.0047(13) -0.0019(12)
C74 0.0422(17) 0.0330(16) 0.0378(18) -0.0068(13) -0.0111(14) -0.0069(14)
C75 0.0326(15) 0.0321(16) 0.0429(18) 0.0009(13) -0.0129(14) -0.0082(13)
C76 0.0267(14) 0.0235(14) 0.0400(17) -0.0023(12) -0.0024(12) -0.0060(11)
C81 0.0271(14) 0.0421(17) 0.0222(14) -0.0066(12) 0.0046(11) -0.0146(13)
C82 0.0276(15) 0.0478(19) 0.0305(16) -0.0135(14) 0.0025(12) -0.0121(13)
C83 0.0306(16) 0.062(2) 0.048(2) -0.0272(19) 0.0074(15) -0.0181(16)
C84 0.0396(19) 0.063(2) 0.050(2) -0.0319(19) 0.0225(16) -0.0337(17)
C85 0.060(2) 0.044(2) 0.0361(18) -0.0117(15) 0.0176(16) -0.0298(17)
C86 0.0386(17) 0.0412(18) 0.0285(16) -0.0059(13) 0.0058(13) -0.0171(14)
C91 0.069(2) 0.053(2) 0.077(3) 0.0095(19) 0.002(2) 0.0133(17)
C92 0.049(3) 0.060(4) 0.045(4) 0.000(3) 0.001(3) -0.010(3)
C92A 0.094(5) 0.068(5) 0.086(5) 0.006(4) -0.021(4) 0.009(4)
C93 0.103(6) 0.076(5) 0.063(6) 0.000(4) -0.006(5) -0.027(4)
C93A 0.057(3) 0.069(4) 0.065(5) -0.001(3) -0.008(3) 0.009(3)
C94 0.176(15) 0.086(7) 0.156(15) -0.008(6) -0.102(15) -0.021(6)
C94A 0.084(4) 0.099(5) 0.098(5) 0.003(4) -0.017(3) 0.004(3)
C95 0.084(4) 0.087(4) 0.094(5) 0.006(3) -0.017(4) -0.011(3)
C95A 0.084(4) 0.068(4) 0.076(4) 0.011(3) -0.004(3) 0.005(3)
C96 0.044(3) 0.050(3) 0.042(4) -0.013(3) -0.005(3) 0.015(3)
C96A 0.074(4) 0.063(4) 0.082(6) 0.010(3) -0.016(4) 0.014(3)
C97 0.061(4) 0.069(4) 0.069(6) -0.015(4) 0.004(4) -0.005(3)
C97A 0.103(6) 0.067(5) 0.096(8) 0.004(4) -0.017(6) 0.009(4)
C98 0.063(4) 0.025(4) 0.264(19) 0.000(5) 0.054(7) -0.007(3)
C98A 0.067(5) 0.045(4) 0.070(4) 0.004(3) 0.000(4) 0.019(4)

loop_
_atom_type_symbol
_atom_type_description
_atom_type_scat_dispersion_real
_atom_type_scat_dispersion_imag
_atom_type_scat_source
C C 0.0181 0.0091 'International Tables Vol C Tables 4.2.6.8 and 6.1.1.4'
H H 0.0000 0.0000 'International Tables Vol C Tables 4.2.6.8 and 6.1.1.4'
Cl Cl 0.3639 0.7018 'International Tables Vol C Tables 4.2.6.8 and 6.1.1.4'
Co Co -2.3653 3.6143 'International Tables Vol C Tables 4.2.6.8 and 6.1.1.4'
Ir Ir -4.7710 6.5667 'International Tables Vol C Tables 4.2.6.8 and 6.1.1.4'
N N 0.0311 0.0180 'International Tables Vol C Tables 4.2.6.8 and 6.1.1.4'
O O 0.0492 0.0322 'International Tables Vol C Tables 4.2.6.8 and 6.1.1.4'
P P 0.2955 0.4335 'International Tables Vol C Tables 4.2.6.8 and 6.1.1.4'
Ru Ru 0.0552 3.2960 'International Tables Vol C Tables 4.2.6.8 and 6.1.1.4'

loop_
_geom_angle_atom_site_label_1
_geom_angle_atom_site_label_2
_geom_angle_atom_site_label_3
_geom_angle
N1 Ir1 N2 96.31(10)
N1 Ir1 N3 87.81(10)
N1 Ir1 N4 86.21(9)
N1 Ir1 N5 92.50(10)
N1 Ir1 C91 175.23(17)
N2 Ir1 C91 86.96(16)
N3 Ir1 N2 90.38(11)
N3 Ir1 C91 88.70(18)
N4 Ir1 N2 177.47(9)
N4 Ir1 N3 89.99(10)
N4 Ir1 C91 90.54(16)
N5 Ir1 N2 89.36(10)
N5 Ir1 N3 179.62(10)
N5 Ir1 N4 90.25(10)
N5 Ir1 C91 91.01(18)
Cl2 Ru1 Cl1 90.68(3)
O7 Ru1 Cl1 90.23(6)
O7 Ru1 Cl2 167.34(6)
O7 Ru1 O8 83.73(8)
O8 Ru1 Cl1 87.05(6)
O8 Ru1 Cl2 83.70(6)
O9 Ru1 Cl1 173.63(6)
O9 Ru1 Cl2 90.29(6)
O9 Ru1 O7 87.46(8)
O9 Ru1 O8 86.79(8)
N1 Ru1 Cl1 95.47(8)
N1 Ru1 Cl2 96.76(8)
N1 Ru1 O7 95.72(10)
N1 Ru1 O8 177.43(10)
N1 Ru1 O9 90.67(9)
P2 Co1 P1 89.08(3)
P2 Co1 P3 89.14(3)
P3 Co1 P1 92.85(3)
C1 Co1 P1 95.65(11)
C1 Co1 P2 114.79(14)
C1 Co1 P3 154.64(14)
C2 Co1 P1 126.15(14)
C2 Co1 P2 90.28(11)
C2 Co1 P3 140.98(14)
C2 Co1 C1 38.23(17)
C3 Co1 P1 160.62(12)
C3 Co1 P2 100.45(17)
C3 Co1 P3 104.04(15)
C3 Co1 C1 65.05(17)
C3 Co1 C2 38.0(2)
C3 Co1 C4 39.1(2)
C3 Co1 C5 66.16(19)
C4 Co1 P1 133.2(2)
C4 Co1 P2 137.6(2)
C4 Co1 P3 90.47(14)
C4 Co1 C1 66.46(19)
C4 Co1 C2 64.8(2)
C5 Co1 P1 98.31(16)
C5 Co1 P2 154.41(16)
C5 Co1 P3 114.74(19)
C5 Co1 C1 40.3(2)
C5 Co1 C2 65.56(16)
C5 Co1 C4 40.0(2)
O1 P1 Co1 107.30(9)
O1 P1 O2 100.73(12)
O2 P1 Co1 112.85(9)
O7 P1 Co1 120.79(9)
O7 P1 O1 109.45(12)
O7 P1 O2 103.90(12)
O3 P2 Co1 106.92(9)
O3 P2 O4 103.05(12)
O4 P2 Co1 110.65(9)
O8 P2 Co1 116.81(9)
O8 P2 O3 110.56(12)
O8 P2 O4 107.99(12)
O5 P3 Co1 109.35(9)
O5 P3 O6 99.46(12)
O6 P3 Co1 113.29(9)
O9 P3 Co1 118.35(9)
O9 P3 O5 109.74(12)
O9 P3 O6 104.96(12)
C11 O1 P1 118.1(2)
C13 O2 P1 121.6(2)
C15 O3 P2 118.5(2)
C17 O4 P2 122.10(18)
C19 O5 P3 117.4(2)
C21 O6 P3 122.4(2)
P1 O7 Ru1 129.70(12)
P2 O8 Ru1 133.57(12)
P3 O9 Ru1 129.62(12)
Ru1 N1 Ir1 169.49(14)
C31 N2 Ir1 126.8(2)
C31 N2 C34 107.0(3)
C34 N2 Ir1 126.1(2)
C36 N3 Ir1 126.1(2)
C39 N3 Ir1 126.5(2)
C39 N3 C36 107.5(3)
C41 N4 Ir1 126.74(19)
C41 N4 C44 107.6(2)
C44 N4 Ir1 125.5(2)
C46 N5 Ir1 126.0(2)
C49 N5 Ir1 126.7(2)
C49 N5 C46 107.1(3)
C2 C1 Co1 70.9(2)
C2 C1 C5 107.1(4)
C5 C1 Co1 69.6(2)
C1 C2 Co1 70.9(2)
C3 C2 Co1 70.7(2)
C3 C2 C1 110.6(4)
C2 C3 Co1 71.3(2)
C2 C3 C4 108.6(4)
C4 C3 Co1 70.5(3)
C3 C4 Co1 70.4(3)
C3 C4 C5 107.6(4)
C5 C4 Co1 70.0(2)
C1 C5 Co1 70.1(2)
C4 C5 Co1 70.0(3)
C4 C5 C1 106.1(4)
O1 C11 C12 108.9(3)
O2 C13 C14 109.2(3)
O3 C15 C16 107.6(3)
O4 C17 C18 107.1(2)
O5 C19 C20 108.6(3)
O6 C21 C22 107.4(3)
N2 C31 C32 108.7(3)
N2 C31 C50 125.5(3)
C50 C31 C32 125.7(3)
C33 C32 C31 107.6(3)
C32 C33 C34 107.8(3)
N2 C34 C33 108.7(3)
N2 C34 C35 125.3(3)
C35 C34 C33 126.0(3)
C34 C35 C61 117.1(3)
C36 C35 C34 125.8(3)
C36 C35 C61 117.0(3)
N3 C36 C35 125.9(3)
N3 C36 C37 108.8(3)
C35 C36 C37 125.2(3)
C38 C37 C36 107.9(3)
C37 C38 C39 107.2(3)
N3 C39 C38 108.6(3)
N3 C39 C40 126.1(3)
C40 C39 C38 125.2(3)
C39 C40 C41 125.1(3)
C39 C40 C71 117.9(3)
C41 C40 C71 117.0(3)
N4 C41 C40 125.5(3)
N4 C41 C42 108.8(2)
C40 C41 C42 125.6(3)
C43 C42 C41 107.6(3)
C42 C43 C44 107.7(2)
N4 C44 C43 108.3(2)
N4 C44 C45 126.6(3)
C45 C44 C43 125.2(3)
C44 C45 C46 125.0(3)
C44 C45 C81 118.2(3)
C46 C45 C81 116.9(3)
N5 C46 C45 125.8(3)
N5 C46 C47 108.7(3)
C45 C46 C47 125.5(3)
C48 C47 C46 107.3(3)
C47 C48 C49 107.4(3)
N5 C49 C48 109.4(3)
N5 C49 C50 125.9(3)
C50 C49 C48 124.6(3)
C31 C50 C49 125.2(3)
C31 C50 C51 119.3(3)
C49 C50 C51 115.5(3)
C52 C51 C50 119.6(4)
C56 C51 C50 121.3(3)
C56 C51 C52 119.1(4)
C51 C52 C53 119.9(4)
C54 C53 C52 120.1(4)
C55 C54 C53 120.2(4)
C54 C55 C56 119.8(5)
C51 C56 C55 120.8(4)
C62 C61 C35 121.6(3)
C66 C61 C35 119.8(3)
C66 C61 C62 118.6(3)
C63 C62 C61 120.8(4)
C64 C63 C62 119.8(4)
C65 C64 C63 120.4(4)
C64 C65 C66 120.2(4)
C61 C66 C65 120.1(4)
C72 C71 C40 120.8(3)
C76 C71 C40 120.6(3)
C76 C71 C72 118.6(3)
C73 C72 C71 120.6(3)
C74 C73 C72 120.2(3)
C75 C74 C73 119.7(3)
C74 C75 C76 120.5(3)
C75 C76 C71 120.4(3)
C82 C81 C45 120.1(3)
C86 C81 C45 120.0(3)
C86 C81 C82 119.9(3)
C83 C82 C81 119.7(4)
C82 C83 C84 120.1(4)
C85 C84 C83 120.6(3)
C84 C85 C86 120.0(4)
C81 C86 C85 119.7(3)
C92 C91 Ir1 122.9(4)
C92A C91 Ir1 134.1(6)
C92A C91 C98A 97.5(7)
C98 C91 Ir1 121.9(5)
C98 C91 C92 109.0(6)
C98A C91 Ir1 121.8(4)
C91 C92 C93 95.0(8)
C91 C92 C96 110.4(6)
C93 C92 C96 118.0(8)
C91 C92A C93A 109.8(9)
C91 C92A C96A 112.8(9)
C96A C92A C93A 88.1(9)
C92 C93 C94 87.0(9)
C94A C93A C92A 112.4(11)
C95 C94 C93 133.2(11)
C95A C94A C93A 92.8(10)
C94 C95 C96 89.7(8)
C94A C95A C96A 94.4(9)
C92 C96 C95 111.5(7)
C92 C96 C97 105.2(6)
C95 C96 C97 100.7(8)
C92A C96A C95A 116.7(9)
C92A C96A C97A 104.8(8)
C97A C96A C95A 98.2(11)
C98 C97 C96 104.2(7)
C98A C97A C96A 98.9(9)
C91 C98 C97 111.0(7)
C97A C98A C91 108.9(8)

loop_
_geom_bond_atom_site_label_1
_geom_bond_atom_site_label_2
_geom_bond_distance
Ir1 N1 1.944(2)
Ir1 N2 2.047(3)
Ir1 N3 2.040(3)
Ir1 N4 2.037(2)
Ir1 N5 2.036(3)
Ir1 C91 2.108(4)
Ru1 Cl1 2.3370(7)
Ru1 Cl2 2.3262(6)
Ru1 O7 2.0640(19)
Ru1 O8 2.131(2)
Ru1 O9 2.064(2)
Ru1 N1 1.652(2)
Co1 P1 2.1674(9)
Co1 P2 2.1525(9)
Co1 P3 2.1577(9)
Co1 C1 2.073(3)
Co1 C2 2.072(4)
Co1 C3 2.065(4)
Co1 C4 2.066(4)
Co1 C5 2.065(4)
P1 O1 1.599(2)
P1 O2 1.604(2)
P1 O7 1.525(2)
P2 O3 1.591(2)
P2 O4 1.592(2)
P2 O8 1.514(2)
P3 O5 1.591(2)
P3 O6 1.607(2)
P3 O9 1.523(2)
O1 C11 1.459(4)
O2 C13 1.461(4)
O3 C15 1.472(4)
O4 C17 1.466(3)
O5 C19 1.469(4)
O6 C21 1.435(4)
N2 C31 1.376(4)
N2 C34 1.381(4)
N3 C36 1.376(4)
N3 C39 1.369(4)
N4 C41 1.373(4)
N4 C44 1.381(4)
N5 C46 1.377(4)
N5 C49 1.370(4)
C1 C2 1.357(6)
C1 C5 1.427(7)
C2 C3 1.348(7)
C3 C4 1.382(9)
C4 C5 1.412(9)
C11 C12 1.499(5)
C13 C14 1.483(5)
C15 C16 1.506(5)
C17 C18 1.499(4)
C19 C20 1.500(5)
C21 C22 1.489(6)
C31 C32 1.440(4)
C31 C50 1.381(5)
C32 C33 1.342(5)
C33 C34 1.434(5)
C34 C35 1.402(5)
C35 C36 1.395(5)
C35 C61 1.502(4)
C36 C37 1.426(5)
C37 C38 1.350(5)
C38 C39 1.442(4)
C39 C40 1.395(4)
C40 C41 1.403(4)
C40 C71 1.495(4)
C41 C42 1.442(4)
C42 C43 1.347(4)
C43 C44 1.447(4)
C44 C45 1.388(4)
C45 C46 1.396(4)
C45 C81 1.497(4)
C46 C47 1.435(5)
C47 C48 1.356(5)
C48 C49 1.425(5)
C49 C50 1.402(4)
C50 C51 1.502(5)
C51 C52 1.393(6)
C51 C56 1.388(6)
C52 C53 1.398(6)
C53 C54 1.384(7)
C54 C55 1.378(7)
C55 C56 1.392(6)
C61 C62 1.390(5)
C61 C66 1.389(5)
C62 C63 1.389(5)
C63 C64 1.374(6)
C64 C65 1.368(7)
C65 C66 1.399(6)
C71 C72 1.397(4)
C71 C76 1.396(4)
C72 C73 1.385(4)
C73 C74 1.384(5)
C74 C75 1.383(5)
C75 C76 1.383(5)
C81 C82 1.406(5)
C81 C86 1.387(5)
C82 C83 1.386(5)
C83 C84 1.388(6)
C84 C85 1.377(6)
C85 C86 1.403(5)
C91 C92 1.497(8)
C91 C92A 1.457(10)
C91 C98 1.496(9)
C91 C98A 1.524(9)
C92 C93 1.506(12)
C92 C96 1.530(9)
C92A C93A 1.539(12)
C92A C96A 1.518(11)
C93 C94 1.567(11)
C93A C94A 1.504(12)
C94 C95 1.497(10)
C94A C95A 1.489(12)
C95 C96 1.560(11)
C95A C96A 1.537(11)
C96 C97 1.658(9)
C96A C97A 1.523(12)
C97 C98 1.533(9)
C97A C98A 1.519(11)

loop_
_smtbx_masks_void_nr
_smtbx_masks_void_average_x
_smtbx_masks_void_average_y
_smtbx_masks_void_average_z
_smtbx_masks_void_volume
_smtbx_masks_void_count_electrons
_smtbx_masks_void_content
1 -0.500 0.500 0.500 390.3 85.3 'a molecule of hexane'
